data_4509076
loop_
_publ_author_name
'Drabent, Krzysztof'
'Ciunik, Zbigniew'

_publ_section_title
;
 Copper(I) Complexes withN4-Functionalized-1,2,4-Triazole and Bidentate
 Spacer Ligands: From One- to Three-Dimensional Architecture
;
_journal_issue 8
_journal_name_full 'Crystal Growth &amp; Design'
_journal_page_first 3367
_journal_paper_doi 10.1021/cg800774z
_journal_volume 9
_journal_year 2009
_chemical_formula_moiety {[Cu(\m1-L1)(\m2-L3)(CH3CN)](ClO4)}
_chemical_formula_sum 'C21 H18 Cl2 Cu N7 O4'
_chemical_formula_weight 566.86
_chemical_name_systematic
; 
 ? 
;
_space_group_IT_number 60
_symmetry_cell_setting orthorhombic
_symmetry_space_group_name_Hall '-P 2n 2ab'
_symmetry_space_group_name_H-M 'P b c n'
_atom_sites_solution_hydrogens geom
_atom_sites_solution_primary direct
_atom_sites_solution_secondary difmap
_audit_creation_method SHELXL-97
_cell_angle_alpha 90.00
_cell_angle_beta 90.00
_cell_angle_gamma 90.00
_cell_formula_units_Z 8
_cell_length_a 11.229(2)
_cell_length_b 13.050(3)
_cell_length_c 31.854(6)
_cell_measurement_reflns_used 2500
_cell_measurement_temperature 100(2)
_cell_measurement_theta_max 30.00
_cell_measurement_theta_min 3.07
_cell_volume 4667.8(16)
_computing_cell_refinement 'Oxford Diffraction (Poland) Sp. z o.o'
_computing_data_collection 'Oxford Diffraction (Poland) Sp. z o.o'
_computing_data_reduction 'Oxford Diffraction (Poland) Sp. z o.o'
_computing_molecular_graphics 'SHELXTL-NT V5.1, Bruker AXS 1999'
_computing_publication_material 'SHELXL-97 (Sheldrick, 1997)'
_computing_structure_refinement 'SHELXL-97 (Sheldrick, 1997)'
_computing_structure_solution 'SHELXS-97 (Sheldrick, 1990)'
_diffrn_ambient_temperature 100(2)
_diffrn_measured_fraction_theta_full 0.999
_diffrn_measured_fraction_theta_max 0.999
_diffrn_measurement_device_type 'Kuma KM4CCD'
_diffrn_measurement_method '\o scan'
_diffrn_radiation_monochromator graphite
_diffrn_radiation_source 'fine-focus sealed tube'
_diffrn_radiation_type MoK\a
_diffrn_radiation_wavelength 0.71073
_diffrn_reflns_av_R_equivalents 0.1446
_diffrn_reflns_av_sigmaI/netI 0.1660
_diffrn_reflns_limit_h_max 15
_diffrn_reflns_limit_h_min -11
_diffrn_reflns_limit_k_max 18
_diffrn_reflns_limit_k_min -18
_diffrn_reflns_limit_l_max 44
_diffrn_reflns_limit_l_min -42
_diffrn_reflns_number 50807
_diffrn_reflns_theta_full 30.00
_diffrn_reflns_theta_max 30.00
_diffrn_reflns_theta_min 3.07
_diffrn_standards_number 0
_exptl_absorpt_coefficient_mu 1.209
_exptl_absorpt_correction_T_max 0.8685
_exptl_absorpt_correction_T_min 0.8117
_exptl_absorpt_correction_type analytical
_exptl_absorpt_process_details '(Instruction, Oxford Diffraction,Poland Sp. z o.o)'
_exptl_crystal_colour yellow
_exptl_crystal_density_diffrn 1.613
_exptl_crystal_density_method 'not measured'
_exptl_crystal_description plate
_exptl_crystal_F_000 2304
_exptl_crystal_size_max 0.18
_exptl_crystal_size_mid 0.13
_exptl_crystal_size_min 0.12
_refine_diff_density_max 0.602
_refine_diff_density_min -0.451
_refine_diff_density_rms 0.075
_refine_ls_extinction_method none
_refine_ls_goodness_of_fit_ref 0.911
_refine_ls_hydrogen_treatment constr
_refine_ls_matrix_type full
_refine_ls_number_parameters 317
_refine_ls_number_reflns 6800
_refine_ls_number_restraints 0
_refine_ls_restrained_S_all 0.911
_refine_ls_R_factor_all 0.1724
_refine_ls_R_factor_gt 0.0548
_refine_ls_shift/su_max 0.001
_refine_ls_shift/su_mean 0.000
_refine_ls_structure_factor_coef Fsqd
_refine_ls_weighting_details 'calc w=1/[\s^2^(Fo^2^)+(0.0149P)^2^+0.0000P] where P=(Fo^2^+2Fc^2^)/3'
_refine_ls_weighting_scheme calc
_refine_ls_wR_factor_gt 0.0570
_refine_ls_wR_factor_ref 0.0731
_reflns_number_gt 3164
_reflns_number_total 6800
_reflns_threshold_expression >2sigma(I)
_cod_data_source_file cg800774zsup1.cif
_cod_data_source_block cmpd_4
_cod_database_code 4509076

loop_
_symmetry_equiv_pos_as_xyz
'x, y, z'
'-x+1/2, -y+1/2, z+1/2'
'-x, y, -z+1/2'
'x+1/2, -y+1/2, -z'
'-x, -y, -z'
'x-1/2, y-1/2, -z-1/2'
'x, -y, z-1/2'
'-x-1/2, y-1/2, z'

loop_
_atom_site_label
_atom_site_type_symbol
_atom_site_fract_x
_atom_site_fract_y
_atom_site_fract_z
_atom_site_U_iso_or_equiv
_atom_site_adp_type
_atom_site_occupancy
_atom_site_symmetry_multiplicity
_atom_site_calc_flag
_atom_site_refinement_flags
Cu1 Cu 0.50002(4) 0.35197(3) 0.138120(12) 0.02145(10) Uani 1 1 d .
Cl1 Cl 0.02156(7) 0.39631(6) 0.15178(3) 0.0237(2) Uani 1 1 d .
Cl2 Cl 1.36731(7) 0.34460(6) -0.06808(3) 0.0259(2) Uani 1 1 d .
O1 O -0.08996(19) 0.44036(18) 0.13792(8) 0.0317(6) Uani 1 1 d .
O2 O 0.02059(19) 0.38489(16) 0.19686(6) 0.0279(6) Uani 1 1 d .
O3 O 0.1168(2) 0.4632(2) 0.13954(8) 0.0475(8) Uani 1 1 d .
O4 O 0.0367(2) 0.29745(18) 0.13251(8) 0.0436(7) Uani 1 1 d .
N1 N 0.5818(2) 0.39214(19) 0.08589(8) 0.0163(6) Uani 1 1 d .
N2 N 0.5209(2) 0.40773(19) 0.04809(8) 0.0203(6) Uani 1 1 d .
N3 N 0.7131(2) 0.39550(19) 0.03501(8) 0.0144(6) Uani 1 1 d .
N4 N 0.8137(2) 0.3889(2) 0.00961(8) 0.0162(6) Uani 1 1 d .
N5 N 0.6066(2) 0.2585(2) 0.17435(8) 0.0199(6) Uani 1 1 d .
N6 N 0.9269(2) -0.0480(2) 0.32100(8) 0.0197(7) Uani 1 1 d .
N7 N 0.3634(2) 0.2562(2) 0.12239(8) 0.0239(7) Uani 1 1 d .
C1 C 0.9139(3) 0.3831(2) 0.02861(11) 0.0168(8) Uani 1 1 d .
H1B H 0.9162 0.3847 0.0584 0.020 Uiso 1 1 calc R
C2 C 1.0245(2) 0.3741(2) 0.00486(9) 0.0138(7) Uani 1 1 d .
C3 C 1.1328(3) 0.3654(2) 0.02602(10) 0.0186(8) Uani 1 1 d .
H3B H 1.1338 0.3657 0.0558 0.022 Uiso 1 1 calc R
C4 C 1.2394(3) 0.3565(3) 0.00393(10) 0.0188(8) Uani 1 1 d .
H4C H 1.3131 0.3505 0.0184 0.023 Uiso 1 1 calc R
C5 C 1.2354(3) 0.3567(3) -0.03941(10) 0.0183(8) Uani 1 1 d .
C6 C 1.1290(3) 0.3669(2) -0.06119(10) 0.0188(8) Uani 1 1 d .
H6B H 1.1283 0.3682 -0.0910 0.023 Uiso 1 1 calc R
C7 C 1.0248(3) 0.3750(2) -0.03894(10) 0.0192(8) Uani 1 1 d .
H7A H 0.9515 0.3814 -0.0536 0.023 Uiso 1 1 calc R
C8 C 0.6021(3) 0.4088(3) 0.01889(11) 0.0197(8) Uani 1 1 d .
H8A H 0.5857 0.4178 -0.0101 0.024 Uiso 1 1 calc R
C9 C 0.6955(3) 0.3858(2) 0.07698(10) 0.0154(7) Uani 1 1 d .
H9A H 0.7569 0.3759 0.0971 0.019 Uiso 1 1 calc R
C10 C 0.7151(3) 0.2875(3) 0.18815(10) 0.0231(8) Uani 1 1 d .
H10A H 0.7475 0.3498 0.1778 0.028 Uiso 1 1 calc R
C11 C 0.7820(3) 0.2314(2) 0.21658(10) 0.0207(8) Uani 1 1 d .
H11A H 0.8580 0.2555 0.2252 0.025 Uiso 1 1 calc R
C12 C 0.7377(3) 0.1402(3) 0.23233(10) 0.0188(8) Uani 1 1 d .
C13 C 0.6262(3) 0.1095(3) 0.21796(10) 0.0254(8) Uani 1 1 d .
H13A H 0.5916 0.0477 0.2279 0.030 Uiso 1 1 calc R
C14 C 0.5664(3) 0.1689(3) 0.18931(10) 0.0252(9) Uani 1 1 d .
H14A H 0.4916 0.1449 0.1794 0.030 Uiso 1 1 calc R
C15 C 0.9506(3) 0.0529(2) 0.31711(10) 0.0191(8) Uani 1 1 d .
H15A H 1.0110 0.0819 0.3343 0.023 Uiso 1 1 calc R
C16 C 0.8914(3) 0.1160(3) 0.28938(10) 0.0207(8) Uani 1 1 d .
H16A H 0.9108 0.1868 0.2882 0.025 Uiso 1 1 calc R
C17 C 0.8039(3) 0.0774(2) 0.26324(9) 0.0155(8) Uani 1 1 d .
C18 C 0.7798(3) -0.0274(2) 0.26719(10) 0.0250(9) Uani 1 1 d .
H18A H 0.7205 -0.0585 0.2501 0.030 Uiso 1 1 calc R
C19 C 0.8418(3) -0.0852(3) 0.29577(10) 0.0278(9) Uani 1 1 d .
H19A H 0.8233 -0.1560 0.2978 0.033 Uiso 1 1 calc R
C20 C 0.2948(3) 0.1984(3) 0.11121(10) 0.0203(8) Uani 1 1 d .
C21 C 0.2098(2) 0.1229(2) 0.09543(10) 0.0233(8) Uani 1 1 d .
H21A H 0.2291 0.1060 0.0662 0.035 Uiso 1 1 calc R
H21B H 0.1291 0.1513 0.0968 0.035 Uiso 1 1 calc R
H21C H 0.2141 0.0608 0.1126 0.035 Uiso 1 1 calc R

loop_
_atom_site_aniso_label
_atom_site_aniso_U_11
_atom_site_aniso_U_22
_atom_site_aniso_U_33
_atom_site_aniso_U_23
_atom_site_aniso_U_13
_atom_site_aniso_U_12
Cu1 0.02028(18) 0.02516(19) 0.01893(19) 0.0001(2) 0.0023(2) 0.0028(2)
Cl1 0.0228(5) 0.0239(4) 0.0244(5) 0.0012(4) -0.0013(4) -0.0014(4)
Cl2 0.0185(4) 0.0236(4) 0.0355(5) 0.0039(4) 0.0097(4) 0.0024(4)
O1 0.0225(13) 0.0381(16) 0.0345(16) 0.0028(13) -0.0122(13) 0.0067(11)
O2 0.0301(14) 0.0325(14) 0.0212(13) 0.0016(10) -0.0054(12) -0.0023(12)
O3 0.0298(15) 0.0643(19) 0.0484(19) 0.0245(17) -0.0039(15) -0.0215(14)
O4 0.064(2) 0.0330(14) 0.0342(15) -0.0119(13) -0.0027(15) 0.0125(13)
N1 0.0130(13) 0.0154(14) 0.0205(16) 0.0007(13) -0.0023(12) 0.0001(12)
N2 0.0149(15) 0.0274(15) 0.0186(15) 0.0001(13) 0.0003(14) -0.0001(14)
N3 0.0103(14) 0.0159(15) 0.0169(16) 0.0017(13) -0.0019(12) 0.0021(12)
N4 0.0102(14) 0.0168(14) 0.0216(16) 0.0007(13) 0.0049(13) 0.0001(12)
N5 0.0198(16) 0.0188(16) 0.0210(16) -0.0009(13) -0.0006(13) 0.0000(13)
N6 0.0192(16) 0.0231(17) 0.0168(16) 0.0023(13) -0.0014(13) 0.0027(13)
N7 0.0185(15) 0.0287(17) 0.0245(17) -0.0026(14) 0.0030(14) 0.0005(14)
C1 0.0211(18) 0.0094(17) 0.020(2) -0.0001(15) 0.0033(16) -0.0016(14)
C2 0.0138(18) 0.0090(16) 0.0188(18) 0.0005(12) 0.0001(15) -0.0022(13)
C3 0.0231(18) 0.016(2) 0.0165(19) 0.0024(15) -0.0035(17) 0.0001(16)
C4 0.0113(16) 0.0164(19) 0.029(2) 0.0023(17) -0.0048(16) 0.0008(14)
C5 0.0127(17) 0.0112(18) 0.031(2) 0.0000(17) 0.0061(16) 0.0019(14)
C6 0.0187(17) 0.020(2) 0.0181(19) -0.0021(15) 0.0006(16) 0.0010(15)
C7 0.0176(19) 0.0158(18) 0.0241(19) -0.0047(14) -0.0010(16) -0.0008(14)
C8 0.0150(18) 0.028(2) 0.0163(19) 0.0006(17) -0.0043(16) -0.0012(16)
C9 0.0144(17) 0.0167(17) 0.0153(19) 0.0011(15) -0.0026(15) 0.0007(14)
C10 0.023(2) 0.020(2) 0.027(2) 0.0070(16) -0.0005(17) -0.0013(16)
C11 0.0184(19) 0.021(2) 0.023(2) 0.0023(16) -0.0001(16) -0.0043(15)
C12 0.0170(18) 0.018(2) 0.0212(19) -0.0045(17) 0.0015(15) -0.0001(15)
C13 0.031(2) 0.0202(18) 0.025(2) 0.0087(17) -0.0027(18) -0.0020(18)
C14 0.0226(19) 0.026(2) 0.027(2) 0.0024(17) -0.0083(17) -0.0063(16)
C15 0.0107(18) 0.025(2) 0.021(2) -0.0045(16) 0.0001(15) -0.0024(14)
C16 0.0195(19) 0.0222(19) 0.020(2) 0.0044(16) 0.0030(16) -0.0024(16)
C17 0.0158(18) 0.0161(17) 0.0146(19) -0.0004(13) 0.0044(15) 0.0010(14)
C18 0.027(2) 0.023(2) 0.025(2) 0.0009(16) -0.0086(17) -0.0028(16)
C19 0.035(2) 0.019(2) 0.030(2) 0.0040(17) -0.0099(19) -0.0035(17)
C20 0.0188(19) 0.028(2) 0.014(2) 0.0013(16) 0.0082(16) 0.0088(16)
C21 0.0157(17) 0.033(2) 0.021(2) -0.0017(16) -0.0031(16) 0.0017(16)

loop_
_atom_type_symbol
_atom_type_description
_atom_type_scat_dispersion_real
_atom_type_scat_dispersion_imag
_atom_type_scat_source
C C 0.0033 0.0016 'International Tables Vol C Tables 4.2.6.8 and 6.1.1.4'
H H 0.0000 0.0000 'International Tables Vol C Tables 4.2.6.8 and 6.1.1.4'
N N 0.0061 0.0033 'International Tables Vol C Tables 4.2.6.8 and 6.1.1.4'
O O 0.0106 0.0060 'International Tables Vol C Tables 4.2.6.8 and 6.1.1.4'
Cl Cl 0.1484 0.1585 'International Tables Vol C Tables 4.2.6.8 and 6.1.1.4'
Cu Cu 0.3201 1.2651 'International Tables Vol C Tables 4.2.6.8 and 6.1.1.4'

loop_
_geom_angle_atom_site_label_1
_geom_angle_atom_site_label_2
_geom_angle_atom_site_label_3
_geom_angle
_geom_angle_site_symmetry_1
_geom_angle_site_symmetry_3
N1 Cu1 N6 124.20(11) . 6_566
N1 Cu1 N7 107.79(10) . .
N6 Cu1 N7 104.40(11) 6_566 .
N1 Cu1 N5 111.07(10) . .
N6 Cu1 N5 104.91(10) 6_566 .
N7 Cu1 N5 102.20(10) . .
O3 Cl1 O4 109.98(16) . .
O3 Cl1 O2 109.81(15) . .
O4 Cl1 O2 109.43(14) . .
O3 Cl1 O1 108.69(14) . .
O4 Cl1 O1 109.15(14) . .
O2 Cl1 O1 109.75(14) . .
C9 N1 N2 107.4(2) . .
C9 N1 Cu1 128.3(2) . .
N2 N1 Cu1 122.51(18) . .
C8 N2 N1 105.9(2) . .
C9 N3 C8 104.5(3) . .
C9 N3 N4 133.2(2) . .
C8 N3 N4 122.1(3) . .
C1 N4 N3 116.2(3) . .
C14 N5 C10 115.6(3) . .
C14 N5 Cu1 121.3(2) . .
C10 N5 Cu1 122.7(2) . .
C19 N6 C15 116.0(3) . .
C19 N6 Cu1 116.3(2) . 6_656
C15 N6 Cu1 127.6(2) . 6_656
C20 N7 Cu1 173.6(3) . .
N4 C1 C2 120.5(3) . .
N4 C1 H1B 119.7 . .
C2 C1 H1B 119.7 . .
C7 C2 C3 118.8(3) . .
C7 C2 C1 121.3(3) . .
C3 C2 C1 119.9(3) . .
C4 C3 C2 120.8(3) . .
C4 C3 H3B 119.6 . .
C2 C3 H3B 119.6 . .
C5 C4 C3 118.5(3) . .
C5 C4 H4C 120.8 . .
C3 C4 H4C 120.8 . .
C4 C5 C6 121.8(3) . .
C4 C5 Cl2 119.7(2) . .
C6 C5 Cl2 118.5(3) . .
C7 C6 C5 118.9(3) . .
C7 C6 H6B 120.5 . .
C5 C6 H6B 120.5 . .
C6 C7 C2 121.2(3) . .
C6 C7 H7A 119.4 . .
C2 C7 H7A 119.4 . .
N2 C8 N3 111.8(3) . .
N2 C8 H8A 124.1 . .
N3 C8 H8A 124.1 . .
N1 C9 N3 110.5(3) . .
N1 C9 H9A 124.8 . .
N3 C9 H9A 124.8 . .
N5 C10 C11 123.7(3) . .
N5 C10 H10A 118.1 . .
C11 C10 H10A 118.1 . .
C12 C11 C10 119.7(3) . .
C12 C11 H11A 120.1 . .
C10 C11 H11A 120.1 . .
C11 C12 C13 116.9(3) . .
C11 C12 C17 122.4(3) . .
C13 C12 C17 120.7(3) . .
C14 C13 C12 119.8(3) . .
C14 C13 H13A 120.1 . .
C12 C13 H13A 120.1 . .
N5 C14 C13 124.3(3) . .
N5 C14 H14A 117.8 . .
C13 C14 H14A 117.8 . .
N6 C15 C16 123.1(3) . .
N6 C15 H15A 118.4 . .
C16 C15 H15A 118.4 . .
C15 C16 C17 120.7(3) . .
C15 C16 H16A 119.7 . .
C17 C16 H16A 119.7 . .
C16 C17 C18 116.1(3) . .
C16 C17 C12 123.7(3) . .
C18 C17 C12 120.2(3) . .
C19 C18 C17 119.9(3) . .
C19 C18 H18A 120.1 . .
C17 C18 H18A 120.1 . .
N6 C19 C18 124.2(3) . .
N6 C19 H19A 117.9 . .
C18 C19 H19A 117.9 . .
N7 C20 C21 177.7(4) . .
C20 C21 H21A 109.5 . .
C20 C21 H21B 109.5 . .
H21A C21 H21B 109.5 . .
C20 C21 H21C 109.5 . .
H21A C21 H21C 109.5 . .
H21B C21 H21C 109.5 . .

loop_
_geom_bond_atom_site_label_1
_geom_bond_atom_site_label_2
_geom_bond_distance
_geom_bond_site_symmetry_2
Cu1 N1 1.971(3) .
Cu1 N6 2.018(3) 6_566
Cu1 N7 2.041(3) .
Cu1 N5 2.062(3) .
Cl1 O3 1.434(2) .
Cl1 O4 1.439(2) .
Cl1 O2 1.444(2) .
Cl1 O1 1.447(2) .
Cl2 C5 1.747(3) .
N1 C9 1.311(3) .
N1 N2 1.399(3) .
N2 C8 1.303(4) .
N3 C9 1.357(4) .
N3 C8 1.359(3) .
N3 N4 1.392(3) .
N4 C1 1.280(3) .
N5 C14 1.341(4) .
N5 C10 1.349(4) .
N6 C19 1.340(4) .
N6 C15 1.350(4) .
N6 Cu1 2.018(3) 6_656
N7 C20 1.135(4) .
C1 C2 1.459(4) .
C1 H1B 0.9500 .
C2 C7 1.395(4) .
C2 C3 1.395(4) .
C3 C4 1.394(4) .
C3 H3B 0.9500 .
C4 C5 1.381(4) .
C4 H4C 0.9500 .
C5 C6 1.389(4) .
C6 C7 1.372(4) .
C6 H6B 0.9500 .
C7 H7A 0.9500 .
C8 H8A 0.9500 .
C9 H9A 0.9500 .
C10 C11 1.386(4) .
C10 H10A 0.9500 .
C11 C12 1.384(4) .
C11 H11A 0.9500 .
C12 C13 1.392(4) .
C12 C17 1.482(4) .
C13 C14 1.373(4) .
C13 H13A 0.9500 .
C14 H14A 0.9500 .
C15 C16 1.379(4) .
C15 H15A 0.9500 .
C16 C17 1.383(4) .
C16 H16A 0.9500 .
C17 C18 1.400(4) .
C18 C19 1.372(4) .
C18 H18A 0.9500 .
C19 H19A 0.9500 .
C20 C21 1.461(4) .
C21 H21A 0.9800 .
C21 H21B 0.9800 .
C21 H21C 0.9800 .

loop_
_geom_torsion_atom_site_label_1
_geom_torsion_atom_site_label_2
_geom_torsion_atom_site_label_3
_geom_torsion_atom_site_label_4
_geom_torsion
_geom_torsion_site_symmetry_1
N6 Cu1 N1 C9 110.6(3) 6_566
N7 Cu1 N1 C9 -127.1(3) .
N5 Cu1 N1 C9 -15.9(3) .
N6 Cu1 N1 N2 -86.7(2) 6_566
N7 Cu1 N1 N2 35.5(2) .
N5 Cu1 N1 N2 146.7(2) .
C9 N1 N2 C8 0.6(3) .
Cu1 N1 N2 C8 -165.2(2) .
C9 N3 N4 C1 -8.7(5) .
C8 N3 N4 C1 175.6(3) .
N1 Cu1 N5 C14 -129.0(3) .
N6 Cu1 N5 C14 94.5(3) 6_566
N7 Cu1 N5 C14 -14.3(3) .
N1 Cu1 N5 C10 58.1(3) .
N6 Cu1 N5 C10 -78.4(3) 6_566
N7 Cu1 N5 C10 172.9(3) .
N1 Cu1 N7 C20 45(3) .
N6 Cu1 N7 C20 179(100) 6_566
N5 Cu1 N7 C20 -72(3) .
N3 N4 C1 C2 178.9(3) .
N4 C1 C2 C7 2.2(5) .
N4 C1 C2 C3 -178.5(3) .
C7 C2 C3 C4 -0.9(4) .
C1 C2 C3 C4 179.9(3) .
C2 C3 C4 C5 0.2(5) .
C3 C4 C5 C6 0.9(5) .
C3 C4 C5 Cl2 -179.5(2) .
C4 C5 C6 C7 -1.3(5) .
Cl2 C5 C6 C7 179.1(2) .
C5 C6 C7 C2 0.6(4) .
C3 C2 C7 C6 0.5(4) .
C1 C2 C7 C6 179.8(3) .
N1 N2 C8 N3 -0.4(4) .
C9 N3 C8 N2 0.0(4) .
N4 N3 C8 N2 176.8(3) .
N2 N1 C9 N3 -0.6(3) .
Cu1 N1 C9 N3 164.2(2) .
C8 N3 C9 N1 0.4(3) .
N4 N3 C9 N1 -175.9(3) .
C14 N5 C10 C11 -1.4(5) .
Cu1 N5 C10 C11 171.9(2) .
N5 C10 C11 C12 0.0(5) .
C10 C11 C12 C13 0.5(5) .
C10 C11 C12 C17 -179.1(3) .
C11 C12 C13 C14 0.4(5) .
C17 C12 C13 C14 -180.0(3) .
C10 N5 C14 C13 2.3(5) .
Cu1 N5 C14 C13 -171.0(3) .
C12 C13 C14 N5 -1.9(5) .
C19 N6 C15 C16 0.6(5) .
Cu1 N6 C15 C16 -176.8(2) 6_656
N6 C15 C16 C17 -1.0(5) .
C15 C16 C17 C18 0.6(5) .
C15 C16 C17 C12 -179.2(3) .
C11 C12 C17 C16 22.6(5) .
C13 C12 C17 C16 -157.0(3) .
C11 C12 C17 C18 -157.2(3) .
C13 C12 C17 C18 23.2(4) .
C16 C17 C18 C19 -0.1(5) .
C12 C17 C18 C19 179.7(3) .
C15 N6 C19 C18 -0.1(5) .
Cu1 N6 C19 C18 177.6(3) 6_656
C17 C18 C19 N6 -0.2(5) .
Cu1 N7 C20 C21 -14(12) .
